data_2215741
loop_
_publ_author_name
'Biswas, Achintesh Narayan'
'Bagchi, Vivek'
'Das, Purak'
'Bandyopadhyay, Pinaki'

_publ_section_title
;
 Di-\m-iodido-bis[iodido(triphenylphosphine-\k<i>P</i>)platinum(II)]
;
_journal_coeditor_code AT2435
_journal_issue 11
_journal_name_full 'Acta Crystallographica Section E'
_journal_page_first m2836
_journal_page_last m2836
_journal_paper_doi 10.1107/S1600536807052488
_journal_volume 63
_journal_year 2007
_chemical_formula_iupac '[Pt2 I4 (C18 H15 P)2]'
_chemical_formula_moiety 'C36 H30 I4 P2 Pt2'
_chemical_formula_sum 'C36 H30 I4 P2 Pt2'
_chemical_formula_weight 1422.32
_chemical_name_systematic
;
Di-\m-iodido-bis[iodido(triphenylphosphine-\kP)platinum(II)]
;
_space_group_IT_number 14
_symmetry_cell_setting monoclinic
_symmetry_space_group_name_Hall '-P 2ybc'
_symmetry_space_group_name_H-M 'P 1 21/c 1'
_atom_sites_solution_hydrogens geom
_atom_sites_solution_primary direct
_atom_sites_solution_secondary difmap
_audit_creation_method SHELXL-97
_cell_angle_alpha 90.00
_cell_angle_beta 117.980(4)
_cell_angle_gamma 90.00
_cell_formula_units_Z 4
_cell_length_a 16.036(4)
_cell_length_b 15.874(4)
_cell_length_c 16.882(4)
_cell_measurement_reflns_used 6689
_cell_measurement_temperature 293(2)
_cell_measurement_theta_max 25.0
_cell_measurement_theta_min 1.4
_cell_volume 3795.1(16)
_computing_cell_refinement 'SAINT (Bruker, 2000)'
_computing_data_collection 'SMART (Bruker, 1998)'
_computing_data_reduction 'SAINT (Bruker, 2000)'
_computing_molecular_graphics 'SHELXTL (Bruker, 1997)'
_computing_publication_material 'SHELXTL (Bruker, 1997)'
_computing_structure_refinement 'SHELXL97 (Sheldrick, 1997)'
_computing_structure_solution 'SHELXS97 (Sheldrick, 1997)'
_diffrn_ambient_temperature 293(2)
_diffrn_measured_fraction_theta_full 1.000
_diffrn_measured_fraction_theta_max 1.000
_diffrn_measurement_device_type 'Bruker SMART APEX CCD area-detector'
_diffrn_measurement_method '\f and \w'
_diffrn_radiation_monochromator graphite
_diffrn_radiation_source 'fine-focus sealed tube'
_diffrn_radiation_type MoK\a
_diffrn_radiation_wavelength 0.71073
_diffrn_reflns_av_R_equivalents 0.0357
_diffrn_reflns_av_sigmaI/netI 0.0245
_diffrn_reflns_limit_h_max 19
_diffrn_reflns_limit_h_min -19
_diffrn_reflns_limit_k_max 18
_diffrn_reflns_limit_k_min -18
_diffrn_reflns_limit_l_max 20
_diffrn_reflns_limit_l_min -20
_diffrn_reflns_number 35551
_diffrn_reflns_theta_full 25.00
_diffrn_reflns_theta_max 25.00
_diffrn_reflns_theta_min 1.44
_exptl_absorpt_coefficient_mu 10.728
_exptl_absorpt_correction_T_max 0.277
_exptl_absorpt_correction_T_min 0.048
_exptl_absorpt_correction_type multi-scan
_exptl_absorpt_process_details '(SADABS; Sheldrick, 1996)'
_exptl_crystal_colour pink
_exptl_crystal_density_diffrn 2.490
_exptl_crystal_density_method 'not measured'
_exptl_crystal_description needle
_exptl_crystal_F_000 2576
_exptl_crystal_size_max 0.41
_exptl_crystal_size_mid 0.26
_exptl_crystal_size_min 0.12
_refine_diff_density_max 0.845
_refine_diff_density_min -0.699
_refine_ls_extinction_method none
_refine_ls_goodness_of_fit_ref 1.093
_refine_ls_hydrogen_treatment constr
_refine_ls_matrix_type full
_refine_ls_number_parameters 397
_refine_ls_number_reflns 6689
_refine_ls_number_restraints 0
_refine_ls_restrained_S_all 1.093
_refine_ls_R_factor_all 0.0255
_refine_ls_R_factor_gt 0.0225
_refine_ls_shift/su_max 0.001
_refine_ls_shift/su_mean 0.000
_refine_ls_structure_factor_coef Fsqd
_refine_ls_weighting_details 'calc w=1/[\s^2^(Fo^2^)+(0.0238P)^2^+6.7173P] where P=(Fo^2^+2Fc^2^)/3'
_refine_ls_weighting_scheme calc
_refine_ls_wR_factor_gt 0.0541
_refine_ls_wR_factor_ref 0.0587
_reflns_number_gt 6163
_reflns_number_total 6689
_reflns_threshold_expression I>2\s(I)
_cod_data_source_file at2435.cif
_cod_data_source_block I
_cod_original_cell_volume 3794.8(17)
_cod_original_sg_symbol_H-M 'P 21/c'
_cod_database_code 2215741
_cod_database_fobs_code 2215741

loop_
_symmetry_equiv_pos_as_xyz
'x, y, z'
'-x, y+1/2, -z+1/2'
'-x, -y, -z'
'x, -y-1/2, z-1/2'

loop_
_atom_site_type_symbol
_atom_site_label
_atom_site_fract_x
_atom_site_fract_y
_atom_site_fract_z
_atom_site_U_iso_or_equiv
_atom_site_adp_type
_atom_site_calc_flag
_atom_site_refinement_flags
_atom_site_occupancy
C C7 0.4954(3) -0.0138(3) 0.1966(3) 0.0358(11) Uani d . 1
C C25 -0.0345(3) -0.3163(3) 0.1088(3) 0.0401(11) Uani d . 1
C C13 0.5214(3) 0.0905(3) 0.3493(3) 0.0333(10) Uani d . 1
C C19 -0.0385(4) -0.1714(3) 0.2082(4) 0.0520(14) Uani d . 1
C C1 0.4272(3) 0.1514(3) 0.1632(3) 0.0356(11) Uani d . 1
C C2 0.3426(4) 0.1903(4) 0.1075(4) 0.0501(13) Uani d . 1
H H2 0.2872 0.1737 0.1080 0.060 Uiso calc R 1
C C14 0.5590(4) 0.1701(3) 0.3723(3) 0.0452(12) Uani d . 1
H H14 0.5408 0.2121 0.3290 0.054 Uiso calc R 1
C C18 0.5461(4) 0.0302(4) 0.4155(4) 0.0522(14) Uani d . 1
H H18 0.5188 -0.0231 0.4011 0.063 Uiso calc R 1
C C6 0.5078(4) 0.1776(4) 0.1598(4) 0.0477(13) Uani d . 1
H H6 0.5653 0.1518 0.1967 0.057 Uiso calc R 1
C C31 0.0757(4) -0.3099(4) 0.3057(4) 0.0504(14) Uani d . 1
C C8 0.4557(4) -0.0283(3) 0.1055(4) 0.0494(13) Uani d . 1
H H8 0.4021 0.0015 0.0664 0.059 Uiso calc R 1
C C26 -0.0529(5) -0.2902(4) 0.0234(4) 0.0572(15) Uani d . 1
H H26 -0.0233 -0.2425 0.0164 0.069 Uiso calc R 1
C C30 -0.0774(4) -0.3872(3) 0.1179(4) 0.0502(13) Uani d . 1
H H30 -0.0658 -0.4050 0.1746 0.060 Uiso calc R 1
C C12 0.5733(4) -0.0612(4) 0.2536(4) 0.0609(16) Uani d . 1
H H12 0.6006 -0.0531 0.3153 0.073 Uiso calc R 1
C C3 0.3409(5) 0.2546(4) 0.0508(4) 0.0679(18) Uani d . 1
H H3 0.2841 0.2811 0.0136 0.082 Uiso calc R 1
C C17 0.6110(5) 0.0485(4) 0.5030(4) 0.0621(16) Uani d . 1
H H17 0.6282 0.0074 0.5472 0.075 Uiso calc R 1
C C32 0.0074(5) -0.3298(4) 0.3322(4) 0.0621(17) Uani d . 1
H H32 -0.0543 -0.3107 0.2984 0.075 Uiso calc R 1
C C36 0.1678(5) -0.3348(4) 0.3594(4) 0.0664(17) Uani d . 1
H H36 0.2144 -0.3207 0.3438 0.080 Uiso calc R 1
C C16 0.6499(4) 0.1270(4) 0.5247(4) 0.0576(16) Uani d . 1
H H16 0.6939 0.1394 0.5835 0.069 Uiso calc R 1
C C15 0.6239(4) 0.1871(4) 0.4599(4) 0.0586(16) Uani d . 1
H H15 0.6505 0.2406 0.4751 0.070 Uiso calc R 1
C C5 0.5042(5) 0.2406(4) 0.1032(4) 0.0585(16) Uani d . 1
H H5 0.5592 0.2572 0.1021 0.070 Uiso calc R 1
C C4 0.4216(6) 0.2795(4) 0.0487(4) 0.0635(18) Uani d . 1
H H4 0.4198 0.3224 0.0105 0.076 Uiso calc R 1
C C29 -0.1384(4) -0.4329(4) 0.0426(5) 0.0671(18) Uani d . 1
H H29 -0.1669 -0.4815 0.0492 0.081 Uiso calc R 1
C C9 0.4946(5) -0.0863(4) 0.0720(5) 0.0632(17) Uani d . 1
H H9 0.4683 -0.0945 0.0104 0.076 Uiso calc R 1
C C20 -0.0143(5) -0.1257(4) 0.2860(5) 0.0679(18) Uani d . 1
H H20 0.0429 -0.1359 0.3368 0.081 Uiso calc R 1
C C27 -0.1150(5) -0.3354(5) -0.0509(4) 0.0715(19) Uani d . 1
H H27 -0.1286 -0.3171 -0.1080 0.086 Uiso calc R 1
C C28 -0.1567(5) -0.4069(4) -0.0409(4) 0.0685(18) Uani d . 1
H H28 -0.1976 -0.4377 -0.0911 0.082 Uiso calc R 1
C C10 0.5714(5) -0.1317(4) 0.1288(6) 0.074(2) Uani d . 1
H H10 0.5976 -0.1711 0.1061 0.088 Uiso calc R 1
C C21 -0.0755(7) -0.0649(4) 0.2878(6) 0.082(2) Uani d . 1
H H21 -0.0583 -0.0334 0.3397 0.099 Uiso calc R 1
C C22 -0.1594(7) -0.0509(5) 0.2153(8) 0.104(3) Uani d . 1
H H22 -0.2011 -0.0115 0.2178 0.125 Uiso calc R 1
C C33 0.0311(6) -0.3775(5) 0.4082(5) 0.081(2) Uani d . 1
H H33 -0.0149 -0.3922 0.4245 0.098 Uiso calc R 1
C C34 0.1221(7) -0.4031(5) 0.4593(5) 0.094(3) Uani d . 1
H H34 0.1381 -0.4359 0.5100 0.113 Uiso calc R 1
C C35 0.1905(6) -0.3803(6) 0.4359(5) 0.098(3) Uani d . 1
H H35 0.2529 -0.3960 0.4724 0.118 Uiso calc R 1
C C11 0.6099(5) -0.1195(5) 0.2191(5) 0.082(2) Uani d . 1
H H11 0.6618 -0.1514 0.2577 0.099 Uiso calc R 1
C C24 -0.1237(5) -0.1534(4) 0.1342(5) 0.075(2) Uani d . 1
H H24 -0.1413 -0.1817 0.0804 0.090 Uiso calc R 1
C C23 -0.1826(6) -0.0936(6) 0.1400(7) 0.108(3) Uani d . 1
H H23 -0.2402 -0.0826 0.0899 0.130 Uiso calc R 1
Pt Pt1 0.303078(12) 0.014176(11) 0.230490(12) 0.03130(6) Uani d . 1
Pt Pt2 0.167402(13) -0.199608(12) 0.193463(14) 0.03806(6) Uani d . 1
I I2 0.32173(2) -0.140087(19) 0.19114(2) 0.04119(9) Uani d . 1
I I4 0.14558(2) -0.04414(2) 0.22637(3) 0.04403(9) Uani d . 1
I I1 0.27457(3) 0.15825(2) 0.28661(3) 0.05148(10) Uani d . 1
I I3 0.20461(3) -0.34792(2) 0.15292(4) 0.07113(14) Uani d . 1
P P1 0.43647(8) 0.06234(7) 0.23499(8) 0.0307(2) Uani d . 1
P P2 0.04244(9) -0.25019(8) 0.20388(9) 0.0402(3) Uani d . 1

loop_
_atom_site_aniso_label
_atom_site_aniso_U_11
_atom_site_aniso_U_22
_atom_site_aniso_U_33
_atom_site_aniso_U_12
_atom_site_aniso_U_13
_atom_site_aniso_U_23
C7 0.036(3) 0.030(2) 0.047(3) -0.003(2) 0.024(2) 0.001(2)
C25 0.036(3) 0.038(3) 0.046(3) -0.006(2) 0.019(2) -0.006(2)
C13 0.025(2) 0.040(3) 0.035(2) 0.0006(19) 0.014(2) 0.001(2)
C19 0.052(3) 0.041(3) 0.077(4) -0.015(3) 0.042(3) -0.013(3)
C1 0.040(3) 0.032(2) 0.033(2) -0.001(2) 0.016(2) 0.001(2)
C2 0.047(3) 0.050(3) 0.049(3) 0.003(3) 0.020(3) 0.007(3)
C14 0.047(3) 0.044(3) 0.040(3) -0.006(2) 0.017(2) 0.002(2)
C18 0.056(4) 0.048(3) 0.046(3) -0.004(3) 0.019(3) 0.008(3)
C6 0.052(3) 0.052(3) 0.042(3) -0.012(3) 0.024(3) 0.002(2)
C31 0.053(3) 0.048(3) 0.049(3) -0.020(3) 0.023(3) -0.009(3)
C8 0.057(3) 0.046(3) 0.052(3) 0.002(3) 0.031(3) 0.000(3)
C26 0.071(4) 0.051(3) 0.058(4) -0.009(3) 0.037(3) 0.000(3)
C30 0.052(3) 0.044(3) 0.054(3) -0.012(3) 0.024(3) -0.003(3)
C12 0.049(3) 0.068(4) 0.058(4) 0.014(3) 0.018(3) -0.009(3)
C3 0.078(5) 0.057(4) 0.051(4) 0.018(3) 0.014(3) 0.011(3)
C17 0.062(4) 0.073(4) 0.044(3) 0.010(3) 0.019(3) 0.016(3)
C32 0.065(4) 0.072(4) 0.054(4) -0.032(3) 0.032(3) -0.013(3)
C36 0.056(4) 0.077(5) 0.056(4) -0.012(3) 0.018(3) -0.005(3)
C16 0.044(3) 0.085(5) 0.036(3) 0.000(3) 0.012(3) -0.006(3)
C15 0.063(4) 0.061(4) 0.048(3) -0.021(3) 0.023(3) -0.015(3)
C5 0.072(4) 0.060(4) 0.047(3) -0.023(3) 0.032(3) -0.003(3)
C4 0.105(6) 0.043(3) 0.046(3) -0.015(4) 0.039(4) 0.001(3)
C29 0.058(4) 0.052(4) 0.079(5) -0.017(3) 0.021(4) -0.012(3)
C9 0.085(5) 0.054(4) 0.062(4) 0.000(3) 0.044(4) -0.008(3)
C20 0.078(5) 0.060(4) 0.091(5) -0.024(3) 0.061(4) -0.019(4)
C27 0.081(5) 0.089(5) 0.044(3) -0.003(4) 0.029(3) -0.008(3)
C28 0.068(4) 0.069(4) 0.055(4) -0.010(4) 0.018(3) -0.018(3)
C10 0.077(5) 0.060(4) 0.106(6) 0.009(4) 0.061(5) -0.015(4)
C21 0.109(7) 0.056(4) 0.130(7) -0.027(4) 0.097(6) -0.033(4)
C22 0.100(7) 0.065(5) 0.183(11) 0.005(5) 0.095(8) -0.016(6)
C33 0.114(7) 0.080(5) 0.059(4) -0.052(5) 0.049(5) -0.023(4)
C34 0.118(7) 0.090(6) 0.047(4) -0.039(5) 0.016(5) -0.003(4)
C35 0.090(6) 0.113(7) 0.059(5) -0.013(5) 0.006(4) 0.005(5)
C11 0.073(5) 0.080(5) 0.083(5) 0.038(4) 0.029(4) -0.006(4)
C24 0.064(4) 0.061(4) 0.094(5) 0.015(3) 0.032(4) -0.009(4)
C23 0.087(6) 0.084(6) 0.144(9) 0.029(5) 0.047(6) -0.012(6)
Pt1 0.02656(10) 0.02947(10) 0.03885(11) -0.00243(7) 0.01617(8) -0.00024(7)
Pt2 0.03339(11) 0.03118(11) 0.05433(13) -0.00463(8) 0.02450(10) -0.00138(8)
I2 0.03562(18) 0.03096(16) 0.0641(2) -0.00209(13) 0.02933(17) -0.00143(14)
I4 0.03608(18) 0.03389(17) 0.0713(2) -0.00430(13) 0.03281(17) -0.00441(15)
I1 0.0483(2) 0.03940(19) 0.0768(3) -0.00636(15) 0.0377(2) -0.01506(17)
I3 0.0653(3) 0.0387(2) 0.1323(4) -0.00821(18) 0.0654(3) -0.0169(2)
P1 0.0267(6) 0.0299(6) 0.0356(6) -0.0025(5) 0.0147(5) 0.0001(5)
P2 0.0378(7) 0.0372(7) 0.0510(8) -0.0108(6) 0.0254(6) -0.0056(6)

loop_
_atom_type_symbol
_atom_type_description
_atom_type_scat_dispersion_real
_atom_type_scat_dispersion_imag
_atom_type_scat_source
C C 0.0033 0.0016 'International Tables Vol C Tables 4.2.6.8 and 6.1.1.4'
H H 0.0000 0.0000 'International Tables Vol C Tables 4.2.6.8 and 6.1.1.4'
P P 0.1023 0.0942 'International Tables Vol C Tables 4.2.6.8 and 6.1.1.4'
Pt Pt -1.7033 8.3905 'International Tables Vol C Tables 4.2.6.8 and 6.1.1.4'
I I -0.4742 1.8119 'International Tables Vol C Tables 4.2.6.8 and 6.1.1.4'

loop_
_geom_angle_atom_site_label_1
_geom_angle_atom_site_label_2
_geom_angle_atom_site_label_3
_geom_angle
_geom_angle_publ_flag
C8 C7 C12 118.5(5) ?
C8 C7 P1 117.4(4) ?
C12 C7 P1 124.0(4) ?
C30 C25 C26 119.2(5) ?
C30 C25 P2 122.9(4) ?
C26 C25 P2 117.8(4) ?
C14 C13 C18 119.2(5) ?
C14 C13 P1 122.4(4) ?
C18 C13 P1 118.4(4) ?
C24 C19 C20 117.8(6) ?
C24 C19 P2 121.7(5) ?
C20 C19 P2 120.5(5) ?
C2 C1 C6 118.5(5) ?
C2 C1 P1 123.1(4) ?
C6 C1 P1 118.3(4) ?
C1 C2 C3 119.4(6) ?
C1 C2 H2 120.3 ?
C3 C2 H2 120.3 ?
C13 C14 C15 119.6(5) ?
C13 C14 H14 120.2 ?
C15 C14 H14 120.2 ?
C13 C18 C17 120.3(6) ?
C13 C18 H18 119.8 ?
C17 C18 H18 119.8 ?
C5 C6 C1 120.9(6) ?
C5 C6 H6 119.5 ?
C1 C6 H6 119.5 ?
C36 C31 C32 118.9(6) ?
C36 C31 P2 121.4(5) ?
C32 C31 P2 119.6(5) ?
C9 C8 C7 120.6(6) ?
C9 C8 H8 119.7 ?
C7 C8 H8 119.7 ?
C27 C26 C25 119.9(6) ?
C27 C26 H26 120.1 ?
C25 C26 H26 120.1 ?
C25 C30 C29 120.2(6) ?
C25 C30 H30 119.9 ?
C29 C30 H30 119.9 ?
C11 C12 C7 120.0(6) ?
C11 C12 H12 120.0 ?
C7 C12 H12 120.0 ?
C4 C3 C2 121.1(6) ?
C4 C3 H3 119.5 ?
C2 C3 H3 119.5 ?
C16 C17 C18 120.0(6) ?
C16 C17 H17 120.0 ?
C18 C17 H17 120.0 ?
C33 C32 C31 120.3(7) ?
C33 C32 H32 119.9 ?
C31 C32 H32 119.9 ?
C35 C36 C31 119.9(7) ?
C35 C36 H36 120.0 ?
C31 C36 H36 120.0 ?
C15 C16 C17 119.7(5) ?
C15 C16 H16 120.2 ?
C17 C16 H16 120.2 ?
C16 C15 C14 121.2(6) ?
C16 C15 H15 119.4 ?
C14 C15 H15 119.4 ?
C4 C5 C6 121.0(6) ?
C4 C5 H5 119.5 ?
C6 C5 H5 119.5 ?
C5 C4 C3 119.1(6) ?
C5 C4 H4 120.5 ?
C3 C4 H4 120.5 ?
C28 C29 C30 120.3(6) ?
C28 C29 H29 119.8 ?
C30 C29 H29 119.8 ?
C10 C9 C8 120.1(6) ?
C10 C9 H9 119.9 ?
C8 C9 H9 119.9 ?
C19 C20 C21 119.9(8) ?
C19 C20 H20 120.0 ?
C21 C20 H20 120.0 ?
C28 C27 C26 120.3(6) ?
C28 C27 H27 119.8 ?
C26 C27 H27 119.8 ?
C29 C28 C27 119.9(6) ?
C29 C28 H28 120.0 ?
C27 C28 H28 120.0 ?
C9 C10 C11 119.9(6) ?
C9 C10 H10 120.1 ?
C11 C10 H10 120.1 ?
C22 C21 C20 120.6(8) ?
C22 C21 H21 119.7 ?
C20 C21 H21 119.7 ?
C23 C22 C21 119.8(8) ?
C23 C22 H22 120.1 ?
C21 C22 H22 120.1 ?
C34 C33 C32 119.8(7) ?
C34 C33 H33 120.1 ?
C32 C33 H33 120.1 ?
C33 C34 C35 120.1(8) ?
C33 C34 H34 120.0 ?
C35 C34 H34 120.0 ?
C36 C35 C34 120.9(8) ?
C36 C35 H35 119.6 ?
C34 C35 H35 119.6 ?
C10 C11 C12 120.9(6) ?
C10 C11 H11 119.5 ?
C12 C11 H11 119.5 ?
C23 C24 C19 119.9(8) ?
C23 C24 H24 120.0 ?
C19 C24 H24 120.0 ?
C22 C23 C24 121.8(9) ?
C22 C23 H23 119.1 ?
C24 C23 H23 119.1 ?
P1 Pt1 I2 96.20(3) y
P1 Pt1 I1 90.90(3) y
I2 Pt1 I1 170.796(13) ?
P1 Pt1 I4 179.44(3) ?
I2 Pt1 I4 83.500(15) y
I1 Pt1 I4 89.342(17) y
P2 Pt2 I4 96.25(4) y
P2 Pt2 I3 91.16(4) y
I4 Pt2 I3 172.337(14) ?
P2 Pt2 I2 176.76(4) ?
I4 Pt2 I2 83.410(15) y
I3 Pt2 I2 89.298(18) y
Pt1 I2 Pt2 96.405(15) ?
Pt2 I4 Pt1 96.605(16) ?
C13 P1 C1 107.6(2) ?
C13 P1 C7 106.5(2) ?
C1 P1 C7 99.8(2) ?
C13 P1 Pt1 110.34(15) ?
C1 P1 Pt1 117.65(16) ?
C7 P1 Pt1 113.98(15) ?
C31 P2 C25 108.1(2) ?
C31 P2 C19 102.6(3) ?
C25 P2 C19 103.2(3) ?
C31 P2 Pt2 112.71(19) ?
C25 P2 Pt2 113.36(17) ?
C19 P2 Pt2 115.85(17) ?

loop_
_geom_bond_atom_site_label_1
_geom_bond_atom_site_label_2
_geom_bond_distance
_geom_bond_publ_flag
C7 C8 1.380(7) ?
C7 C12 1.388(8) ?
C7 P1 1.829(5) ?
C25 C30 1.365(7) ?
C25 C26 1.391(8) ?
C25 P2 1.828(5) ?
C13 C14 1.376(7) ?
C13 C18 1.381(7) ?
C13 P1 1.820(5) ?
C19 C24 1.382(9) ?
C19 C20 1.386(8) ?
C19 P2 1.828(6) ?
C1 C2 1.382(7) ?
C1 C6 1.383(7) ?
C1 P1 1.823(5) ?
C2 C3 1.391(8) ?
C2 H2 0.9300 ?
C14 C15 1.379(8) ?
C14 H14 0.9300 ?
C18 C17 1.382(8) ?
C18 H18 0.9300 ?
C6 C5 1.367(8) ?
C6 H6 0.9300 ?
C31 C36 1.378(9) ?
C31 C32 1.400(8) ?
C31 P2 1.811(6) ?
C8 C9 1.374(8) ?
C8 H8 0.9300 ?
C26 C27 1.381(9) ?
C26 H26 0.9300 ?
C30 C29 1.391(8) ?
C30 H30 0.9300 ?
C12 C11 1.365(8) ?
C12 H12 0.9300 ?
C3 C4 1.368(10) ?
C3 H3 0.9300 ?
C17 C16 1.364(9) ?
C17 H17 0.9300 ?
C32 C33 1.382(9) ?
C32 H32 0.9300 ?
C36 C35 1.372(10) ?
C36 H36 0.9300 ?
C16 C15 1.361(9) ?
C16 H16 0.9300 ?
C15 H15 0.9300 ?
C5 C4 1.355(9) ?
C5 H5 0.9300 ?
C4 H4 0.9300 ?
C29 C28 1.361(9) ?
C29 H29 0.9300 ?
C9 C10 1.359(9) ?
C9 H9 0.9300 ?
C20 C21 1.387(10) ?
C20 H20 0.9300 ?
C27 C28 1.367(10) ?
C27 H27 0.9300 ?
C28 H28 0.9300 ?
C10 C11 1.363(10) ?
C10 H10 0.9300 ?
C21 C22 1.347(12) ?
C21 H21 0.9300 ?
C22 C23 1.329(13) ?
C22 H22 0.9300 ?
C33 C34 1.363(12) ?
C33 H33 0.9300 ?
C34 C35 1.376(12) ?
C34 H34 0.9300 ?
C35 H35 0.9300 ?
C11 H11 0.9300 ?
C24 C23 1.375(10) ?
C24 H24 0.9300 ?
C23 H23 0.9300 ?
Pt1 P1 2.2391(13) y
Pt1 I2 2.5910(7) y
Pt1 I1 2.5967(7) y
Pt1 I4 2.6600(7) y
Pt2 P2 2.2409(13) y
Pt2 I4 2.5892(7) y
Pt2 I3 2.5981(7) y
Pt2 I2 2.6664(7) y

loop_
_geom_torsion_atom_site_label_1
_geom_torsion_atom_site_label_2
_geom_torsion_atom_site_label_3
_geom_torsion_atom_site_label_4
_geom_torsion
C6 C1 C2 C3 -0.6(8)
P1 C1 C2 C3 -176.1(4)
C18 C13 C14 C15 3.1(8)
P1 C13 C14 C15 -179.3(4)
C14 C13 C18 C17 -2.9(8)
P1 C13 C18 C17 179.4(5)
C2 C1 C6 C5 0.3(8)
P1 C1 C6 C5 176.0(4)
C12 C7 C8 C9 -2.2(8)
P1 C7 C8 C9 -178.2(5)
C30 C25 C26 C27 0.9(9)
P2 C25 C26 C27 -176.1(5)
C26 C25 C30 C29 0.3(9)
P2 C25 C30 C29 177.2(5)
C8 C7 C12 C11 1.1(9)
P1 C7 C12 C11 176.8(6)
C1 C2 C3 C4 0.5(9)
C13 C18 C17 C16 1.1(9)
C36 C31 C32 C33 -3.6(9)
P2 C31 C32 C33 178.0(5)
C32 C31 C36 C35 1.9(10)
P2 C31 C36 C35 -179.7(6)
C18 C17 C16 C15 0.4(10)
C17 C16 C15 C14 -0.2(10)
C13 C14 C15 C16 -1.6(9)
C1 C6 C5 C4 0.0(9)
C6 C5 C4 C3 -0.1(9)
C2 C3 C4 C5 -0.1(9)
C25 C30 C29 C28 -0.7(10)
C7 C8 C9 C10 1.8(9)
C24 C19 C20 C21 0.7(9)
P2 C19 C20 C21 178.6(5)
C25 C26 C27 C28 -1.7(10)
C30 C29 C28 C27 -0.1(11)
C26 C27 C28 C29 1.3(11)
C8 C9 C10 C11 -0.1(11)
C19 C20 C21 C22 1.5(10)
C20 C21 C22 C23 -2.5(13)
C31 C32 C33 C34 2.2(10)
C32 C33 C34 C35 0.9(12)
C31 C36 C35 C34 1.2(12)
C33 C34 C35 C36 -2.6(13)
C9 C10 C11 C12 -1.0(12)
C7 C12 C11 C10 0.5(12)
C20 C19 C24 C23 -1.9(11)
P2 C19 C24 C23 -179.8(7)
C21 C22 C23 C24 1.3(15)
C19 C24 C23 C22 1.0(14)
P1 Pt1 I2 Pt2 177.41(3)
I4 Pt1 I2 Pt2 -2.112(12)
I4 Pt2 I2 Pt1 2.170(13)
I3 Pt2 I2 Pt1 179.809(16)
P2 Pt2 I4 Pt1 174.64(4)
I2 Pt2 I4 Pt1 -2.114(12)
I2 Pt1 I4 Pt2 2.176(13)
I1 Pt1 I4 Pt2 -172.027(14)
C14 C13 P1 C1 7.3(5)
C18 C13 P1 C1 -175.1(4)
C14 C13 P1 C7 113.6(4)
C18 C13 P1 C7 -68.8(4)
C14 C13 P1 Pt1 -122.3(4)
C18 C13 P1 Pt1 55.4(4)
C2 C1 P1 C13 -124.7(4)
C6 C1 P1 C13 59.8(4)
C2 C1 P1 C7 124.4(5)
C6 C1 P1 C7 -51.1(4)
C2 C1 P1 Pt1 0.6(5)
C6 C1 P1 Pt1 -174.9(3)
C8 C7 P1 C13 -163.5(4)
C12 C7 P1 C13 20.7(5)
C8 C7 P1 C1 -51.8(4)
C12 C7 P1 C1 132.5(5)
C8 C7 P1 Pt1 74.6(4)
C12 C7 P1 Pt1 -101.2(5)
I2 Pt1 P1 C13 -111.86(17)
I1 Pt1 P1 C13 62.29(17)
I2 Pt1 P1 C1 124.25(18)
I1 Pt1 P1 C1 -61.61(18)
I2 Pt1 P1 C7 7.88(18)
I1 Pt1 P1 C7 -177.97(18)
C36 C31 P2 C25 113.6(5)
C32 C31 P2 C25 -68.0(5)
C36 C31 P2 C19 -137.8(5)
C32 C31 P2 C19 40.6(5)
C36 C31 P2 Pt2 -12.5(6)
C32 C31 P2 Pt2 165.9(4)
C30 C25 P2 C31 16.1(5)
C26 C25 P2 C31 -167.0(4)
C30 C25 P2 C19 -92.1(5)
C26 C25 P2 C19 84.8(5)
C30 C25 P2 Pt2 141.8(4)
C26 C25 P2 Pt2 -41.3(5)
C24 C19 P2 C31 -134.2(5)
C20 C19 P2 C31 48.0(5)
C24 C19 P2 C25 -21.9(6)
C20 C19 P2 C25 160.3(5)
C24 C19 P2 Pt2 102.6(5)
C20 C19 P2 Pt2 -75.2(5)
I4 Pt2 P2 C31 -106.6(2)
I3 Pt2 P2 C31 75.3(2)
I4 Pt2 P2 C25 130.19(19)
I3 Pt2 P2 C25 -47.87(19)
I4 Pt2 P2 C19 11.1(2)
I3 Pt2 P2 C19 -166.9(2)
